data_4115145
loop_
_publ_author_name
'Colin A. Bremner'
'Michael Simpson'
'William T. A. Harrison'

_publ_section_title
;
 New Molecular Perovskites: Cubic C4N2H12.NH4Cl3.H2O and 2-H Hexagonal
 C6N2H14.NH4Cl3
;
_journal_name_full 'Journal of the American Chemical Society'
_journal_page_first 10960
_journal_page_last 10961
_journal_paper_doi 10.1021/ja027484e
_journal_volume 124
_journal_year 2002
_chemical_formula_moiety '(C6, N2, H14) (N H4) Cl3'
_chemical_formula_sum 'C6 H18 Cl3 N3'
_chemical_formula_weight 238.58
_chemical_name_systematic
; 
 ? 
;
_space_group_IT_number 165
_symmetry_cell_setting trigonal
_symmetry_space_group_name_Hall '-P 3 2"c'
_symmetry_space_group_name_H-M 'P -3 c 1'
_atom_sites_solution_hydrogens geom
_atom_sites_solution_primary direct
_atom_sites_solution_secondary difmap
_audit_creation_method SHELXL-97
_cell_angle_alpha 90.00
_cell_angle_beta 90.00
_cell_angle_gamma 120.00
_cell_formula_units_Z 18
_cell_length_a 16.1616(2)
_cell_length_b 16.1616(2)
_cell_length_c 22.3496(4)
_cell_measurement_reflns_used 18271
_cell_measurement_temperature 120(2)
_cell_measurement_theta_max 27.48
_cell_measurement_theta_min 2.91
_cell_volume 5055.56(13)
_computing_cell_refinement 'DENZO and COLLECT'
_computing_data_collection
;
 DENZO (Otwinowski and Minor, 1997
 COLLECT (Hooft, 1998)
;
_computing_data_reduction 'DENZO and COLLECT'
_computing_publication_material 'SHELXL-97 (Sheldrick, 1997)'
_computing_structure_refinement 'SHELXL-97 (Sheldrick, 1997)'
_computing_structure_solution 'SHELXS-97 (Sheldrick, 1997)'
_diffrn_ambient_temperature 120(2)
_diffrn_measured_fraction_theta_full 0.993
_diffrn_measured_fraction_theta_max 0.993
_diffrn_measurement_device_type 'Enraf Nonius Kappa CCD'
_diffrn_measurement_method 'phi and omega scans'
_diffrn_radiation_monochromator graphite
_diffrn_radiation_source 'fine-focus sealed tube'
_diffrn_radiation_type MoK\a
_diffrn_radiation_wavelength 0.71073
_diffrn_reflns_av_R_equivalents 0.0647
_diffrn_reflns_av_sigmaI/netI 0.0391
_diffrn_reflns_limit_h_max 14
_diffrn_reflns_limit_h_min -20
_diffrn_reflns_limit_k_max 18
_diffrn_reflns_limit_k_min -18
_diffrn_reflns_limit_l_max 28
_diffrn_reflns_limit_l_min -29
_diffrn_reflns_number 28403
_diffrn_reflns_theta_full 27.48
_diffrn_reflns_theta_max 27.48
_diffrn_reflns_theta_min 3.43
_diffrn_standards_decay_% 0
_exptl_absorpt_coefficient_mu 0.774
_exptl_absorpt_correction_T_max 0.927
_exptl_absorpt_correction_T_min 0.801
_exptl_absorpt_correction_type multi-scan
_exptl_absorpt_process_details SORTAV
_exptl_crystal_colour colourless
_exptl_crystal_density_diffrn 1.411
_exptl_crystal_description plate
_exptl_crystal_F_000 2268
_exptl_crystal_size_max 0.30
_exptl_crystal_size_mid 0.25
_exptl_crystal_size_min 0.10
_refine_diff_density_max 1.354
_refine_diff_density_min -1.967
_refine_diff_density_rms 0.152
_refine_ls_extinction_coef 0.0034(6)
_refine_ls_extinction_expression Fc^*^=kFc[1+0.001xFc^2^\l^3^/sin(2\q)]^-1/4^
_refine_ls_extinction_method SHELXL
_refine_ls_goodness_of_fit_ref 1.167
_refine_ls_hydrogen_treatment constr
_refine_ls_matrix_type full
_refine_ls_number_parameters 175
_refine_ls_number_reflns 3856
_refine_ls_number_restraints 0
_refine_ls_restrained_S_all 1.167
_refine_ls_R_factor_all 0.1348
_refine_ls_R_factor_gt 0.0676
_refine_ls_shift/su_max 0.001
_refine_ls_shift/su_mean 0.000
_refine_ls_structure_factor_coef Fsqd
_refine_ls_weighting_details 'calc w=1/[\s^2^(Fo^2^)+(0.0978P)^2^+17.0285P] where P=(Fo^2^+2Fc^2^)/3'
_refine_ls_weighting_scheme calc
_refine_ls_wR_factor_gt 0.2188
_refine_ls_wR_factor_ref 0.2603
_reflns_number_gt 1719
_reflns_number_total 3856
_reflns_threshold_expression I>2sigma(I)
_cod_data_source_file ja027484e_s1_2.cif
_cod_data_source_block hex
_cod_database_code 4115145

loop_
_symmetry_equiv_pos_as_xyz
'x, y, z'
'-y, x-y, z'
'-x+y, -x, z'
'-x+y, y, z+1/2'
'x, x-y, z+1/2'
'-y, -x, z+1/2'
'-x, -y, -z'
'y, -x+y, -z'
'x-y, x, -z'
'x-y, -y, -z-1/2'
'-x, -x+y, -z-1/2'
'y, x, -z-1/2'

loop_
_atom_site_label
_atom_site_type_symbol
_atom_site_fract_x
_atom_site_fract_y
_atom_site_fract_z
_atom_site_U_iso_or_equiv
_atom_site_adp_type
_atom_site_occupancy
_atom_site_symmetry_multiplicity
_atom_site_calc_flag
_atom_site_refinement_flags
Cl1 Cl 0.66163(10) 0.49597(9) 0.91563(6) 0.0283(4) Uani 1 1 d .
Cl2 Cl 0.30357(7) 0.48786(8) 0.75372(5) 0.0177(4) Uani 1 1 d .
Cl3 Cl 0.51545(9) 0.15626(9) 0.58874(5) 0.0234(4) Uani 1 1 d .
Cl4 Cl 0.0000 0.16529(10) 0.2500 0.0199(4) Uani 1 2 d S
Cl5A Cl 0.14943(12) -0.02920(15) 0.57706(6) 0.0169(6) Uani 0.817(7) 1 d P
Cl5B Cl 0.1799(6) 0.0325(7) 0.5768(3) 0.025(2) Uani 0.183(7) 1 d P
N1 N 0.0000 0.0000 0.3300(4) 0.040(2) Uani 1 3 d S
N2 N 0.0000 0.0000 1.0000 0.028(3) Uani 1 6 d S
N3 N 0.6667 0.3333 0.6663(4) 0.0341(19) Uani 1 3 d S
N4 N 0.6667 0.3333 0.8353(4) 0.040(2) Uani 1 3 d S
N5 N 0.6667 0.3333 0.4983(4) 0.043(3) Uani 1 3 d S
N10 N 0.9123(2) 0.2823(3) 0.74881(16) 0.0110(8) Uani 1 1 d .
H10 H 0.8459 0.2483 0.7483 0.013 Uiso 1 1 calc R
C1 C 0.9467(3) 0.2557(3) 0.69428(18) 0.0108(8) Uani 1 1 d .
H1A H 0.9247 0.2742 0.6579 0.013 Uiso 1 1 calc R
H1B H 0.9211 0.1858 0.6933 0.013 Uiso 1 1 calc R
C2 C 0.9449(3) 0.2530(3) 0.80364(18) 0.0114(8) Uani 1 1 d .
H2A H 0.9220 0.1837 0.8023 0.014 Uiso 1 1 calc R
H2B H 0.9183 0.2664 0.8399 0.014 Uiso 1 1 calc R
C3 C 0.9438(4) 0.3864(3) 0.7503(3) 0.0221(11) Uani 1 1 d .
H3A H 0.9197 0.4019 0.7868 0.026 Uiso 1 1 calc R
H3B H 0.9189 0.4039 0.7149 0.026 Uiso 1 1 calc R
N11 N 0.6151(4) 0.5798(4) 0.0848(2) 0.0328(12) Uani 1 1 d .
H11 H 0.5814 0.5133 0.0858 0.039 Uiso 1 1 calc R
N12 N 0.7063(3) 0.7575(3) 0.08207(19) 0.0215(9) Uani 1 1 d .
H12 H 0.7414 0.8239 0.0810 0.026 Uiso 1 1 calc R
C4 C 0.5874(4) 0.6088(4) 0.0305(2) 0.0332(14) Uani 1 1 d .
H4A H 0.5176 0.5840 0.0306 0.040 Uiso 1 1 calc R
H4B H 0.6031 0.5823 -0.0048 0.040 Uiso 1 1 calc R
C5 C 0.5927(4) 0.6130(4) 0.1400(2) 0.0321(13) Uani 1 1 d .
H5A H 0.6170 0.5942 0.1750 0.039 Uiso 1 1 calc R
H5B H 0.5227 0.5845 0.1442 0.039 Uiso 1 1 calc R
C6 C 0.7197(5) 0.6108(5) 0.0830(4) 0.0436(16) Uani 1 1 d .
H6A H 0.7379 0.5863 0.1182 0.052 Uiso 1 1 calc R
H6B H 0.7353 0.5873 0.0461 0.052 Uiso 1 1 calc R
C7 C 0.6411(4) 0.7183(4) 0.0271(3) 0.0308(12) Uani 1 1 d .
H7A H 0.6797 0.7400 -0.0100 0.037 Uiso 1 1 calc R
H7B H 0.5951 0.7418 0.0267 0.037 Uiso 1 1 calc R
C8 C 0.6412(4) 0.7233(4) 0.1363(2) 0.0300(12) Uani 1 1 d .
H8A H 0.5921 0.7425 0.1328 0.036 Uiso 1 1 calc R
H8B H 0.6788 0.7524 0.1731 0.036 Uiso 1 1 calc R
C9 C 0.7700(4) 0.7176(4) 0.0836(2) 0.0235(11) Uani 1 1 d .
H9A H 0.8098 0.7408 0.1202 0.028 Uiso 1 1 calc R
H9B H 0.8134 0.7420 0.0487 0.028 Uiso 1 1 calc R

loop_
_atom_site_aniso_label
_atom_site_aniso_U_11
_atom_site_aniso_U_22
_atom_site_aniso_U_33
_atom_site_aniso_U_23
_atom_site_aniso_U_13
_atom_site_aniso_U_12
Cl1 0.0339(8) 0.0256(7) 0.0296(7) 0.0048(6) 0.0079(5) 0.0181(6)
Cl2 0.0062(6) 0.0149(6) 0.0280(6) 0.0006(4) 0.0012(4) 0.0024(4)
Cl3 0.0239(6) 0.0216(6) 0.0211(6) -0.0028(5) 0.0034(5) 0.0088(5)
Cl4 0.0114(8) 0.0177(7) 0.0286(9) -0.0008(3) -0.0017(6) 0.0057(4)
Cl5A 0.0212(8) 0.0132(13) 0.0157(7) 0.0010(5) 0.0001(5) 0.0080(8)
Cl5B 0.027(4) 0.012(6) 0.030(4) 0.006(3) 0.001(3) 0.006(4)
N1 0.054(4) 0.054(4) 0.012(4) 0.000 0.000 0.0270(19)
N2 0.032(4) 0.032(4) 0.019(6) 0.000 0.000 0.016(2)
N3 0.042(3) 0.042(3) 0.017(4) 0.000 0.000 0.0212(15)
N4 0.053(3) 0.053(3) 0.014(4) 0.000 0.000 0.0264(17)
N5 0.052(4) 0.052(4) 0.024(5) 0.000 0.000 0.026(2)
N10 0.0055(16) 0.0137(18) 0.0168(18) 0.0014(15) 0.0011(13) 0.0070(14)
C1 0.010(2) 0.013(2) 0.0107(19) -0.0031(16) -0.0022(15) 0.0075(17)
C2 0.013(2) 0.014(2) 0.0094(18) 0.0029(16) 0.0003(15) 0.0085(17)
C3 0.020(3) 0.016(2) 0.039(3) 0.000(2) 0.002(2) 0.015(2)
N11 0.033(3) 0.031(3) 0.031(3) -0.002(2) 0.002(2) 0.013(2)
N12 0.023(2) 0.021(2) 0.021(2) 0.0011(17) 0.0021(18) 0.0112(18)
C4 0.027(3) 0.026(3) 0.022(3) 0.001(2) -0.003(2) -0.006(2)
C5 0.029(3) 0.028(3) 0.017(2) 0.001(2) 0.002(2) -0.002(2)
C6 0.036(4) 0.038(4) 0.062(4) 0.001(3) 0.003(3) 0.023(3)
C7 0.029(3) 0.031(3) 0.028(3) 0.000(2) -0.004(2) 0.012(3)
C8 0.031(3) 0.028(3) 0.027(3) -0.003(2) -0.001(2) 0.012(2)
C9 0.024(3) 0.029(3) 0.024(2) 0.005(2) 0.001(2) 0.018(2)

loop_
_atom_type_symbol
_atom_type_description
_atom_type_scat_dispersion_real
_atom_type_scat_dispersion_imag
_atom_type_scat_source
C C 0.0033 0.0016 'International Tables Vol C Tables 4.2.6.8 and 6.1.1.4'
N N 0.0061 0.0033 'International Tables Vol C Tables 4.2.6.8 and 6.1.1.4'
Cl Cl 0.1484 0.1585 'International Tables Vol C Tables 4.2.6.8 and 6.1.1.4'
H H 0.0000 0.0000 'International Tables Vol C Tables 4.2.6.8 and 6.1.1.4'

loop_
_geom_angle_atom_site_label_1
_geom_angle_atom_site_label_2
_geom_angle_atom_site_label_3
_geom_angle
_geom_angle_site_symmetry_3
C1 N10 C3 112.1(4) .
C1 N10 C2 109.8(3) .
C3 N10 C2 111.2(4) .
N10 C1 C2 107.9(3) 11_767
N10 C2 C1 108.6(3) 11_767
N10 C3 C3 107.1(2) 11_767
C4 N11 C5 114.4(5) .
C4 N11 C6 110.2(5) .
C5 N11 C6 110.1(5) .
C9 N12 C8 109.4(4) .
C9 N12 C7 109.1(4) .
C8 N12 C7 106.3(4) .
N11 C4 C7 109.0(4) .
N11 C5 C8 107.7(4) .
C9 C6 N11 104.8(5) .
N12 C7 C4 108.2(4) .
N12 C8 C5 108.7(4) .
N12 C9 C6 114.4(4) .

loop_
_geom_bond_atom_site_label_1
_geom_bond_atom_site_label_2
_geom_bond_distance
_geom_bond_site_symmetry_2
Cl5A Cl5B 0.864(9) .
N10 C1 1.488(5) .
N10 C3 1.496(6) .
N10 C2 1.500(5) .
C1 C2 1.519(6) 11_767
C2 C1 1.519(6) 11_767
C3 C3 1.573(10) 11_767
N11 C4 1.451(8) .
N11 C5 1.460(7) .
N11 C6 1.504(8) .
N12 C9 1.462(7) .
N12 C8 1.517(7) .
N12 C7 1.534(7) .
C4 C7 1.534(8) .
C5 C8 1.549(8) .
C6 C9 1.496(8) .

loop_
_geom_hbond_atom_site_label_D
_geom_hbond_atom_site_label_H
_geom_hbond_atom_site_label_A
_geom_hbond_distance_DH
_geom_hbond_distance_HA
_geom_hbond_distance_DA
_geom_hbond_angle_DHA
_geom_hbond_site_symmetry_A
N10 H10 Cl2 0.93 2.10 3.027(4) 174.5 11_657
N11 H11 Cl3 0.93 2.17 3.093(5) 174.8 5_554
N12 H12 Cl5A 0.93 2.06 2.990(5) 178.5 4_664
